data_2228983
loop_
_publ_author_name
'Ng, Seik Weng'

_publ_section_title
;
 Monoclinic modification of
 bis(\m~2~-pyridine-2,6-dicarboxylato)-\k^4^<i>O</i>^2^,<i>N</i>,<i>O</i>^6^:<i>O</i>^6^;\k^4^<i>O</i>^2^:<i>O</i>^2^,<i>N</i>,<i>O</i>^6^-bis[aquadibutyltin(IV)]
;
_journal_coeditor_code BT5468
_journal_issue 2
_journal_name_full 'Acta Crystallographica Section E'
_journal_page_first m277
_journal_paper_doi 10.1107/S1600536811002935
_journal_volume 67
_journal_year 2011
_chemical_formula_iupac '[Sn2 (C4 H9)4 (C7 H3 N O4)2 (H2 O)2]'
_chemical_formula_moiety 'C30 H46 N2 O10 Sn2'
_chemical_formula_sum 'C30 H46 N2 O10 Sn2'
_chemical_formula_weight 832.07
_chemical_name_systematic
;
bis(\m~2~-pyridine-2,6-dicarboxylato)-
\k^4^<i>O</i>^2^,<i>N</i>,<i>O</i>^6^:<i>O</i>^6^;
\k^4^<i>O</i>^2^:<i>O</i>^2^,<i>N</i>,<i>O</i>^6^-bis[aquadibutyltin(IV)]
;
_space_group_IT_number 13
_symmetry_cell_setting monoclinic
_symmetry_space_group_name_Hall '-P 2yac'
_symmetry_space_group_name_H-M 'P 1 2/n 1'
_atom_sites_solution_hydrogens geom
_atom_sites_solution_primary direct
_atom_sites_solution_secondary difmap
_audit_creation_method SHELXL-97
_cell_angle_alpha 90.00
_cell_angle_beta 90.251(4)
_cell_angle_gamma 90.00
_cell_formula_units_Z 4
_cell_length_a 16.8882(8)
_cell_length_b 11.0957(4)
_cell_length_c 18.0940(8)
_cell_measurement_reflns_used 11217
_cell_measurement_temperature 100(2)
_cell_measurement_theta_max 29.4
_cell_measurement_theta_min 2.2
_cell_volume 3390.5(3)
_computing_cell_refinement 'CrysAlis PRO (Agilent, 2010)'
_computing_data_collection 'CrysAlis PRO (Agilent, 2010)'
_computing_data_reduction 'CrysAlis PRO (Agilent, 2010)'
_computing_molecular_graphics 'X-SEED (Barbour, 2001)'
_computing_publication_material 'publCIF (Westrip, 2010)'
_computing_structure_refinement 'SHELXL97 (Sheldrick, 2008)'
_computing_structure_solution 'SHELXS97 (Sheldrick, 2008)'
_diffrn_ambient_temperature 100(2)
_diffrn_detector_area_resol_mean 10.4041
_diffrn_measured_fraction_theta_full 0.971
_diffrn_measured_fraction_theta_max 0.971
_diffrn_measurement_device_type 'Agilent SuperNova Dual with Atlas detector'
_diffrn_measurement_method \w
_diffrn_radiation_monochromator Mirror
_diffrn_radiation_source 'SuperNova (Mo) X-ray Source'
_diffrn_radiation_type MoK\a
_diffrn_radiation_wavelength 0.71073
_diffrn_reflns_av_R_equivalents 0.0540
_diffrn_reflns_av_sigmaI/netI 0.0862
_diffrn_reflns_limit_h_max 20
_diffrn_reflns_limit_h_min -21
_diffrn_reflns_limit_k_max 14
_diffrn_reflns_limit_k_min -14
_diffrn_reflns_limit_l_max 23
_diffrn_reflns_limit_l_min -23
_diffrn_reflns_number 25121
_diffrn_reflns_theta_full 27.58
_diffrn_reflns_theta_max 27.58
_diffrn_reflns_theta_min 2.20
_diffrn_standards_decay_% 0
_diffrn_standards_interval_count 0
_diffrn_standards_interval_time 0
_diffrn_standards_number 0
_exptl_absorpt_coefficient_mu 1.529
_exptl_absorpt_correction_T_max 1.0000
_exptl_absorpt_correction_T_min 0.76691
_exptl_absorpt_correction_type multi-scan
_exptl_absorpt_process_details '(CrysAlis PRO; Agilent, 2010)'
_exptl_crystal_colour Colorless
_exptl_crystal_density_diffrn 1.631
_exptl_crystal_density_method 'not measured'
_exptl_crystal_description Block
_exptl_crystal_F_000 1680
_exptl_crystal_size_max 0.30
_exptl_crystal_size_mid 0.25
_exptl_crystal_size_min 0.20
_refine_diff_density_max 1.583
_refine_diff_density_min -1.810
_refine_ls_extinction_method none
_refine_ls_goodness_of_fit_ref 1.048
_refine_ls_hydrogen_treatment constr
_refine_ls_matrix_type full
_refine_ls_number_parameters 400
_refine_ls_number_reflns 12181
_refine_ls_number_restraints 0
_refine_ls_restrained_S_all 1.048
_refine_ls_R_factor_all 0.0716
_refine_ls_R_factor_gt 0.0377
_refine_ls_shift/su_max 0.001
_refine_ls_shift/su_mean 0.001
_refine_ls_structure_factor_coef Fsqd
_refine_ls_weighting_details 'calc w=1/[\s^2^(Fo^2^)+(0.0608P)^2^] where P=(Fo^2^+2Fc^2^)/3'
_refine_ls_weighting_scheme calc
_refine_ls_wR_factor_gt 0.1003
_refine_ls_wR_factor_ref 0.1258
_reflns_number_gt 9129
_reflns_number_total 12181
_reflns_threshold_expression I>2\s(I)
_cod_data_source_file bt5468.cif
_cod_data_source_block I
_cod_original_sg_symbol_H-M 'P 2/n'
_cod_database_code 2228983
_cod_database_fobs_code 2228983

loop_
_symmetry_equiv_pos_as_xyz
'x, y, z'
'-x+1/2, y, -z+1/2'
'-x, -y, -z'
'x-1/2, -y, z-1/2'

loop_
_atom_site_type_symbol
_atom_site_label
_atom_site_fract_x
_atom_site_fract_y
_atom_site_fract_z
_atom_site_U_iso_or_equiv
_atom_site_adp_type
_atom_site_calc_flag
_atom_site_refinement_flags
_atom_site_occupancy
_atom_site_disorder_assembly
_atom_site_disorder_group
Sn Sn1 0.399301(17) 0.48229(3) 0.572478(16) 0.01440(8) Uani d . 1 . .
Sn Sn2 0.432572(17) 0.98366(3) 0.898790(16) 0.01470(9) Uani d . 1 . .
O O1 0.29816(18) 0.4421(3) 0.64381(16) 0.0175(7) Uani d . 1 . .
O O2 0.21061(17) 0.3039(3) 0.67936(17) 0.0187(7) Uani d . 1 . .
O O3 0.50412(17) 0.3733(3) 0.50538(16) 0.0173(7) Uani d . 1 . .
O O4 0.5499(2) 0.1918(3) 0.47472(18) 0.0279(8) Uani d . 1 . .
O O5 0.36299(18) 0.9449(3) 0.79949(16) 0.0188(7) Uani d . 1 . .
O O6 0.32794(19) 0.8071(3) 0.71597(17) 0.0229(7) Uani d . 1 . .
O O7 0.48802(16) 0.8760(3) 1.00654(15) 0.0159(6) Uani d . 1 . .
O O8 0.50111(19) 0.6946(3) 1.06117(18) 0.0240(7) Uani d . 1 . .
O O1w 0.34736(18) 0.6700(3) 0.59441(17) 0.0210(7) Uani d . 1 . .
H H1w1 0.3778 0.7228 0.5773 0.032 Uiso calc R 1 . .
H H1w2 0.3424 0.6803 0.6402 0.032 Uiso calc R 1 . .
O O2w 0.42201(18) 1.1692(3) 0.84214(17) 0.0193(7) Uani d . 1 . .
H H2w1 0.4476 1.2206 0.8666 0.029 Uiso calc R 1 . .
H H2w2 0.3742 1.1897 0.8400 0.029 Uiso calc R 1 . .
N N1 0.3915(2) 0.2801(3) 0.58810(19) 0.0158(8) Uani d . 1 . .
N N2 0.4107(2) 0.7816(3) 0.8935(2) 0.0159(8) Uani d . 1 . .
C C1 0.3352(3) 0.4873(4) 0.4731(3) 0.0230(10) Uani d . 1 . .
H H1A 0.3172 0.5711 0.4649 0.028 Uiso calc R 1 . .
H H1B 0.3718 0.4668 0.4324 0.028 Uiso calc R 1 . .
C C2 0.2646(3) 0.4061(4) 0.4674(2) 0.0227(10) Uani d . 1 . .
H H2A 0.2306 0.4202 0.5110 0.027 Uiso calc R 1 . .
H H2B 0.2832 0.3216 0.4698 0.027 Uiso calc R 1 . .
C C3 0.2144(3) 0.4204(4) 0.3988(3) 0.0249(11) Uani d . 1 . .
H H3A 0.2475 0.4034 0.3549 0.030 Uiso calc R 1 . .
H H3B 0.1965 0.5051 0.3953 0.030 Uiso calc R 1 . .
C C4 0.1424(3) 0.3386(5) 0.3968(3) 0.0373(13) Uani d . 1 . .
H H4A 0.1129 0.3520 0.3508 0.056 Uiso calc R 1 . .
H H4B 0.1083 0.3566 0.4391 0.056 Uiso calc R 1 . .
H H4C 0.1595 0.2543 0.3994 0.056 Uiso calc R 1 . .
C C5 0.4806(3) 0.5117(4) 0.6600(3) 0.0207(10) Uani d . 1 . .
H H5A 0.5211 0.5697 0.6428 0.025 Uiso calc R 1 . .
H H5B 0.4518 0.5504 0.7012 0.025 Uiso calc R 1 . .
C C6 0.5233(3) 0.4003(4) 0.6903(2) 0.0212(10) Uani d . 1 . .
H H6A 0.5540 0.3626 0.6499 0.025 Uiso calc R 1 . .
H H6B 0.4833 0.3411 0.7069 0.025 Uiso calc R 1 . .
C C7 0.5797(3) 0.4278(5) 0.7551(3) 0.0279(11) Uani d . 1 . .
H H7A 0.6187 0.4893 0.7395 0.033 Uiso calc R 1 . .
H H7B 0.5489 0.4615 0.7968 0.033 Uiso calc R 1 . .
C C8 0.6233(3) 0.3152(5) 0.7809(3) 0.0384(14) Uani d . 1 . .
H H8A 0.6583 0.3358 0.8224 0.058 Uiso calc R 1 . .
H H8B 0.6549 0.2830 0.7402 0.058 Uiso calc R 1 . .
H H8C 0.5849 0.2545 0.7968 0.058 Uiso calc R 1 . .
C C9 0.2753(3) 0.3336(4) 0.6549(2) 0.0173(9) Uani d . 1 . .
C C10 0.3346(3) 0.2387(4) 0.6322(2) 0.0150(9) Uani d . 1 . .
C C11 0.3312(3) 0.1182(4) 0.6541(2) 0.0167(9) Uani d . 1 . .
H H11 0.2906 0.0905 0.6861 0.020 Uiso calc R 1 . .
C C12 0.3885(3) 0.0404(4) 0.6278(2) 0.0201(10) Uani d . 1 . .
H H12 0.3883 -0.0419 0.6423 0.024 Uiso calc R 1 . .
C C13 0.4459(3) 0.0826(4) 0.5804(2) 0.0192(10) Uani d . 1 . .
H H13 0.4850 0.0297 0.5613 0.023 Uiso calc R 1 . .
C C14 0.4457(3) 0.2041(4) 0.5609(2) 0.0154(9) Uani d . 1 . .
C C15 0.5051(3) 0.2612(4) 0.5090(2) 0.0189(10) Uani d . 1 . .
C C16 0.5466(3) 0.9732(4) 0.8504(2) 0.0183(9) Uani d . 1 . .
H H16A 0.5673 1.0559 0.8436 0.022 Uiso calc R 1 . .
H H16B 0.5826 0.9307 0.8849 0.022 Uiso calc R 1 . .
C C17 0.5478(3) 0.9083(4) 0.7758(2) 0.0233(10) Uani d . 1 . .
H H17A 0.5240 0.8274 0.7819 0.028 Uiso calc R 1 . .
H H17B 0.5145 0.9537 0.7403 0.028 Uiso calc R 1 . .
C C18 0.6303(3) 0.8940(5) 0.7435(3) 0.0299(12) Uani d . 1 . .
H H18A 0.6651 0.8547 0.7805 0.036 Uiso calc R 1 . .
H H18B 0.6525 0.9747 0.7328 0.036 Uiso calc R 1 . .
C C19 0.6300(4) 0.8194(5) 0.6728(3) 0.0496(18) Uani d . 1 . .
H H19A 0.6842 0.8120 0.6542 0.074 Uiso calc R 1 . .
H H19B 0.5968 0.8592 0.6355 0.074 Uiso calc R 1 . .
H H19C 0.6087 0.7390 0.6831 0.074 Uiso calc R 1 . .
C C20 0.3346(3) 1.0267(4) 0.9664(3) 0.0200(10) Uani d . 1 . .
H H20A 0.3525 1.0849 1.0044 0.024 Uiso calc R 1 . .
H H20B 0.2945 1.0680 0.9354 0.024 Uiso calc R 1 . .
C C21 0.2945(3) 0.9221(4) 1.0054(3) 0.0207(10) Uani d . 1 . .
H H21A 0.3344 0.8776 1.0348 0.025 Uiso calc R 1 . .
H H21B 0.2726 0.8662 0.9679 0.025 Uiso calc R 1 . .
C C22 0.2278(3) 0.9627(5) 1.0564(3) 0.0277(11) Uani d . 1 . .
H H22A 0.2483 1.0250 1.0907 0.033 Uiso calc R 1 . .
H H22B 0.1850 0.9996 1.0264 0.033 Uiso calc R 1 . .
C C23 0.1939(3) 0.8590(5) 1.1008(3) 0.0349(13) Uani d . 1 . .
H H23A 0.1504 0.8884 1.1316 0.052 Uiso calc R 1 . .
H H23B 0.2355 0.8248 1.1325 0.052 Uiso calc R 1 . .
H H23C 0.1741 0.7967 1.0671 0.052 Uiso calc R 1 . .
C C24 0.4781(3) 0.7627(4) 1.0112(3) 0.0187(9) Uani d . 1 . .
C C25 0.4334(2) 0.7055(4) 0.9464(2) 0.0167(9) Uani d . 1 . .
C C26 0.4195(3) 0.5834(4) 0.9416(3) 0.0232(10) Uani d . 1 . .
H H26 0.4369 0.5303 0.9796 0.028 Uiso calc R 1 . .
C C27 0.3793(3) 0.5397(4) 0.8800(3) 0.0248(11) Uani d . 1 . .
H H27 0.3684 0.4560 0.8755 0.030 Uiso calc R 1 . .
C C28 0.3552(3) 0.6188(4) 0.8250(3) 0.0206(10) Uani d . 1 . .
H H28 0.3281 0.5906 0.7823 0.025 Uiso calc R 1 . .
C C29 0.3718(3) 0.7404(4) 0.8340(2) 0.0183(9) Uani d . 1 . .
C C30 0.3515(3) 0.8379(4) 0.7786(3) 0.0194(9) Uani d . 1 . .

loop_
_atom_site_aniso_label
_atom_site_aniso_U_11
_atom_site_aniso_U_22
_atom_site_aniso_U_33
_atom_site_aniso_U_12
_atom_site_aniso_U_13
_atom_site_aniso_U_23
Sn1 0.01628(16) 0.00938(14) 0.01755(16) -0.00094(11) 0.00007(12) 0.00030(11)
Sn2 0.01571(16) 0.01010(15) 0.01830(17) 0.00106(11) -0.00022(12) 0.00099(11)
O1 0.0229(17) 0.0106(14) 0.0191(16) 0.0012(12) 0.0024(13) 0.0019(12)
O2 0.0172(16) 0.0179(16) 0.0208(17) -0.0013(13) -0.0003(13) 0.0046(13)
O3 0.0208(16) 0.0107(15) 0.0205(16) -0.0007(12) -0.0010(13) -0.0006(12)
O4 0.039(2) 0.0124(16) 0.032(2) -0.0010(14) 0.0171(17) -0.0029(14)
O5 0.0219(17) 0.0168(15) 0.0175(16) -0.0018(13) -0.0019(13) 0.0019(13)
O6 0.0253(19) 0.0262(18) 0.0172(17) -0.0086(14) -0.0010(14) -0.0001(14)
O7 0.0160(16) 0.0123(15) 0.0195(16) -0.0022(12) -0.0021(13) -0.0018(12)
O8 0.0295(19) 0.0124(15) 0.0299(19) -0.0023(13) -0.0089(15) 0.0049(13)
O1w 0.0275(18) 0.0133(15) 0.0224(17) -0.0016(13) 0.0083(14) 0.0008(13)
O2w 0.0202(17) 0.0111(14) 0.0267(18) 0.0017(12) -0.0045(14) 0.0018(13)
N1 0.019(2) 0.0130(17) 0.0154(19) -0.0037(14) -0.0050(15) 0.0033(15)
N2 0.0150(19) 0.0149(18) 0.0177(19) 0.0002(14) 0.0038(15) 0.0020(15)
C1 0.023(3) 0.020(2) 0.026(3) -0.0022(19) -0.002(2) 0.0073(19)
C2 0.032(3) 0.023(2) 0.014(2) -0.003(2) 0.001(2) -0.0015(18)
C3 0.025(3) 0.020(2) 0.029(3) -0.003(2) -0.008(2) -0.001(2)
C4 0.039(3) 0.048(3) 0.025(3) -0.012(3) -0.007(2) -0.005(2)
C5 0.021(2) 0.024(2) 0.018(2) -0.0018(19) 0.0028(18) -0.0009(18)
C6 0.023(3) 0.020(2) 0.020(2) -0.0039(19) -0.0019(19) 0.0002(18)
C7 0.030(3) 0.028(3) 0.025(3) 0.003(2) -0.009(2) -0.010(2)
C8 0.048(4) 0.036(3) 0.032(3) 0.007(3) -0.011(3) -0.009(2)
C9 0.020(2) 0.016(2) 0.015(2) -0.0026(18) -0.0008(18) -0.0010(17)
C10 0.018(2) 0.014(2) 0.013(2) -0.0029(17) -0.0051(17) -0.0015(16)
C11 0.022(2) 0.017(2) 0.011(2) -0.0041(17) -0.0005(18) -0.0001(17)
C12 0.035(3) 0.008(2) 0.017(2) 0.0010(18) -0.0030(19) 0.0022(17)
C13 0.030(3) 0.013(2) 0.014(2) 0.0043(19) -0.0029(19) 0.0027(17)
C14 0.025(2) 0.012(2) 0.010(2) -0.0004(17) -0.0020(18) -0.0026(16)
C15 0.027(3) 0.017(2) 0.012(2) -0.0039(18) 0.0005(19) -0.0010(17)
C16 0.015(2) 0.022(2) 0.018(2) 0.0042(18) 0.0051(18) 0.0000(18)
C17 0.025(3) 0.027(2) 0.018(2) -0.007(2) 0.005(2) -0.0028(19)
C18 0.024(3) 0.027(3) 0.038(3) -0.005(2) 0.012(2) -0.003(2)
C19 0.047(4) 0.042(3) 0.060(4) -0.012(3) 0.034(3) -0.022(3)
C20 0.019(2) 0.019(2) 0.022(2) -0.0018(18) 0.0036(19) 0.0000(18)
C21 0.023(2) 0.015(2) 0.025(3) -0.0070(18) 0.003(2) -0.0005(18)
C22 0.024(3) 0.038(3) 0.021(2) 0.003(2) 0.003(2) -0.004(2)
C23 0.026(3) 0.044(3) 0.035(3) -0.001(2) 0.009(2) -0.006(3)
C24 0.013(2) 0.016(2) 0.026(3) 0.0012(17) 0.0009(18) 0.0023(18)
C25 0.013(2) 0.015(2) 0.022(2) 0.0008(17) 0.0007(18) 0.0039(18)
C26 0.016(2) 0.016(2) 0.037(3) -0.0010(18) -0.005(2) 0.003(2)
C27 0.018(2) 0.018(2) 0.038(3) -0.0097(19) -0.002(2) -0.007(2)
C28 0.014(2) 0.024(2) 0.024(2) -0.0018(18) 0.0025(18) -0.0076(19)
C29 0.013(2) 0.022(2) 0.021(2) -0.0035(17) 0.0022(18) 0.0017(18)
C30 0.013(2) 0.022(2) 0.023(2) -0.0013(18) 0.0043(18) 0.0024(19)

loop_
_atom_type_symbol
_atom_type_description
_atom_type_scat_dispersion_real
_atom_type_scat_dispersion_imag
_atom_type_scat_source
C C 0.0033 0.0016 'International Tables Vol C Tables 4.2.6.8 and 6.1.1.4'
H H 0.0000 0.0000 'International Tables Vol C Tables 4.2.6.8 and 6.1.1.4'
N N 0.0061 0.0033 'International Tables Vol C Tables 4.2.6.8 and 6.1.1.4'
O O 0.0106 0.0060 'International Tables Vol C Tables 4.2.6.8 and 6.1.1.4'
Sn Sn -0.6537 1.4246 'International Tables Vol C Tables 4.2.6.8 and 6.1.1.4'

loop_
_geom_angle_atom_site_label_1
_geom_angle_atom_site_label_2
_geom_angle_atom_site_label_3
_geom_angle_site_symmetry_1
_geom_angle_site_symmetry_3
_geom_angle
_geom_angle_publ_flag
C1 Sn1 C5 . . 165.64(17) ?
C1 Sn1 O1 . . 96.31(15) ?
C5 Sn1 O1 . . 95.48(15) ?
C1 Sn1 N1 . . 95.91(15) ?
C5 Sn1 N1 . . 95.61(15) ?
O1 Sn1 N1 . . 71.27(12) ?
C1 Sn1 O1w . . 85.88(15) ?
C5 Sn1 O1w . . 88.72(15) ?
O1 Sn1 O1w . . 77.48(11) ?
N1 Sn1 O1w . . 148.72(12) ?
C1 Sn1 O3 . . 87.68(15) ?
C5 Sn1 O3 . . 88.82(14) ?
O1 Sn1 O3 . . 138.84(10) ?
N1 Sn1 O3 . . 67.57(11) ?
O1w Sn1 O3 . . 143.64(11) ?
C1 Sn1 O3 . 3_666 81.19(14) ?
C5 Sn1 O3 . 3_666 84.66(14) ?
O1 Sn1 O3 . 3_666 154.94(10) ?
N1 Sn1 O3 . 3_666 133.74(11) ?
O1w Sn1 O3 . 3_666 77.47(10) ?
O3 Sn1 O3 . 3_666 66.18(11) ?
C20 Sn2 C16 . . 164.57(17) ?
C20 Sn2 O5 . . 95.78(15) ?
C16 Sn2 O5 . . 97.78(14) ?
C20 Sn2 N2 . . 96.85(15) ?
C16 Sn2 N2 . . 94.39(15) ?
O5 Sn2 N2 . . 71.61(12) ?
C20 Sn2 O2w . . 89.79(15) ?
C16 Sn2 O2w . . 86.22(14) ?
O5 Sn2 O2w . . 76.71(11) ?
N2 Sn2 O2w . . 148.11(12) ?
C20 Sn2 O7 . . 86.99(14) ?
C16 Sn2 O7 . . 87.57(14) ?
O5 Sn2 O7 . . 139.04(10) ?
N2 Sn2 O7 . . 67.49(11) ?
O2w Sn2 O7 . . 144.24(10) ?
C20 Sn2 O7 . 3_677 83.65(14) ?
C16 Sn2 O7 . 3_677 80.95(13) ?
O5 Sn2 O7 . 3_677 155.31(10) ?
N2 Sn2 O7 . 3_677 133.04(11) ?
O2w Sn2 O7 . 3_677 78.60(10) ?
O7 Sn2 O7 . 3_677 65.65(11) ?
C9 O1 Sn1 . . 121.3(3) ?
C15 O3 Sn1 . . 118.3(3) ?
C30 O5 Sn2 . . 120.9(3) ?
C24 O7 Sn2 . . 118.8(3) ?
Sn1 O1w H1w1 . . 109.5 ?
Sn1 O1w H1w2 . . 109.5 ?
H1w1 O1w H1w2 . . 109.5 ?
Sn2 O2w H2w1 . . 109.5 ?
Sn2 O2w H2w2 . . 109.5 ?
H2w1 O2w H2w2 . . 109.5 ?
C10 N1 C14 . . 119.9(4) ?
C10 N1 Sn1 . . 117.3(3) ?
C14 N1 Sn1 . . 122.5(3) ?
C25 N2 C29 . . 119.9(4) ?
C25 N2 Sn2 . . 123.3(3) ?
C29 N2 Sn2 . . 116.7(3) ?
C2 C1 Sn1 . . 116.8(3) ?
C2 C1 H1A . . 108.1 ?
Sn1 C1 H1A . . 108.1 ?
C2 C1 H1B . . 108.1 ?
Sn1 C1 H1B . . 108.1 ?
H1A C1 H1B . . 107.3 ?
C1 C2 C3 . . 116.0(4) ?
C1 C2 H2A . . 108.3 ?
C3 C2 H2A . . 108.3 ?
C1 C2 H2B . . 108.3 ?
C3 C2 H2B . . 108.3 ?
H2A C2 H2B . . 107.4 ?
C2 C3 C4 . . 113.8(4) ?
C2 C3 H3A . . 108.8 ?
C4 C3 H3A . . 108.8 ?
C2 C3 H3B . . 108.8 ?
C4 C3 H3B . . 108.8 ?
H3A C3 H3B . . 107.7 ?
C3 C4 H4A . . 109.5 ?
C3 C4 H4B . . 109.5 ?
H4A C4 H4B . . 109.5 ?
C3 C4 H4C . . 109.5 ?
H4A C4 H4C . . 109.5 ?
H4B C4 H4C . . 109.5 ?
C6 C5 Sn1 . . 116.5(3) ?
C6 C5 H5A . . 108.2 ?
Sn1 C5 H5A . . 108.2 ?
C6 C5 H5B . . 108.2 ?
Sn1 C5 H5B . . 108.2 ?
H5A C5 H5B . . 107.3 ?
C5 C6 C7 . . 113.7(4) ?
C5 C6 H6A . . 108.8 ?
C7 C6 H6A . . 108.8 ?
C5 C6 H6B . . 108.8 ?
C7 C6 H6B . . 108.8 ?
H6A C6 H6B . . 107.7 ?
C8 C7 C6 . . 111.6(4) ?
C8 C7 H7A . . 109.3 ?
C6 C7 H7A . . 109.3 ?
C8 C7 H7B . . 109.3 ?
C6 C7 H7B . . 109.3 ?
H7A C7 H7B . . 108.0 ?
C7 C8 H8A . . 109.5 ?
C7 C8 H8B . . 109.5 ?
H8A C8 H8B . . 109.5 ?
C7 C8 H8C . . 109.5 ?
H8A C8 H8C . . 109.5 ?
H8B C8 H8C . . 109.5 ?
O2 C9 O1 . . 125.4(4) ?
O2 C9 C10 . . 120.2(4) ?
O1 C9 C10 . . 114.4(4) ?
N1 C10 C11 . . 122.0(4) ?
N1 C10 C9 . . 113.7(4) ?
C11 C10 C9 . . 124.2(4) ?
C12 C11 C10 . . 118.1(4) ?
C12 C11 H11 . . 121.0 ?
C10 C11 H11 . . 121.0 ?
C13 C12 C11 . . 119.8(4) ?
C13 C12 H12 . . 120.1 ?
C11 C12 H12 . . 120.1 ?
C12 C13 C14 . . 119.0(4) ?
C12 C13 H13 . . 120.5 ?
C14 C13 H13 . . 120.5 ?
N1 C14 C13 . . 121.1(4) ?
N1 C14 C15 . . 114.9(4) ?
C13 C14 C15 . . 124.0(4) ?
O4 C15 O3 . . 126.8(4) ?
O4 C15 C14 . . 117.0(4) ?
O3 C15 C14 . . 116.1(4) ?
C17 C16 Sn2 . . 113.9(3) ?
C17 C16 H16A . . 108.8 ?
Sn2 C16 H16A . . 108.8 ?
C17 C16 H16B . . 108.8 ?
Sn2 C16 H16B . . 108.8 ?
H16A C16 H16B . . 107.7 ?
C18 C17 C16 . . 113.9(4) ?
C18 C17 H17A . . 108.8 ?
C16 C17 H17A . . 108.8 ?
C18 C17 H17B . . 108.8 ?
C16 C17 H17B . . 108.8 ?
H17A C17 H17B . . 107.7 ?
C17 C18 C19 . . 112.3(4) ?
C17 C18 H18A . . 109.1 ?
C19 C18 H18A . . 109.1 ?
C17 C18 H18B . . 109.1 ?
C19 C18 H18B . . 109.1 ?
H18A C18 H18B . . 107.9 ?
C18 C19 H19A . . 109.5 ?
C18 C19 H19B . . 109.5 ?
H19A C19 H19B . . 109.5 ?
C18 C19 H19C . . 109.5 ?
H19A C19 H19C . . 109.5 ?
H19B C19 H19C . . 109.5 ?
C21 C20 Sn2 . . 116.6(3) ?
C21 C20 H20A . . 108.1 ?
Sn2 C20 H20A . . 108.1 ?
C21 C20 H20B . . 108.1 ?
Sn2 C20 H20B . . 108.1 ?
H20A C20 H20B . . 107.3 ?
C20 C21 C22 . . 112.8(4) ?
C20 C21 H21A . . 109.0 ?
C22 C21 H21A . . 109.0 ?
C20 C21 H21B . . 109.0 ?
C22 C21 H21B . . 109.0 ?
H21A C21 H21B . . 107.8 ?
C23 C22 C21 . . 112.2(4) ?
C23 C22 H22A . . 109.2 ?
C21 C22 H22A . . 109.2 ?
C23 C22 H22B . . 109.2 ?
C21 C22 H22B . . 109.2 ?
H22A C22 H22B . . 107.9 ?
C22 C23 H23A . . 109.5 ?
C22 C23 H23B . . 109.5 ?
H23A C23 H23B . . 109.5 ?
C22 C23 H23C . . 109.5 ?
H23A C23 H23C . . 109.5 ?
H23B C23 H23C . . 109.5 ?
O8 C24 O7 . . 127.6(4) ?
O8 C24 C25 . . 117.3(4) ?
O7 C24 C25 . . 115.1(4) ?
N2 C25 C26 . . 122.1(4) ?
N2 C25 C24 . . 115.3(4) ?
C26 C25 C24 . . 122.6(4) ?
C25 C26 C27 . . 118.4(4) ?
C25 C26 H26 . . 120.8 ?
C27 C26 H26 . . 120.8 ?
C28 C27 C26 . . 119.7(4) ?
C28 C27 H27 . . 120.2 ?
C26 C27 H27 . . 120.2 ?
C27 C28 C29 . . 118.3(4) ?
C27 C28 H28 . . 120.9 ?
C29 C28 H28 . . 120.9 ?
N2 C29 C28 . . 121.7(4) ?
N2 C29 C30 . . 113.4(4) ?
C28 C29 C30 . . 124.9(4) ?
O6 C30 O5 . . 125.3(4) ?
O6 C30 C29 . . 118.5(4) ?
O5 C30 C29 . . 116.1(4) ?

loop_
_geom_bond_atom_site_label_1
_geom_bond_atom_site_label_2
_geom_bond_site_symmetry_2
_geom_bond_distance
_geom_bond_publ_flag
Sn1 C1 . 2.095(5) ?
Sn1 C5 . 2.116(5) ?
Sn1 O1 . 2.191(3) ?
Sn1 N1 . 2.265(3) ?
Sn1 O1w . 2.296(3) ?
Sn1 O3 . 2.468(3) ?
Sn1 O3 3_666 2.689(3) ?
Sn2 C20 . 2.116(4) ?
Sn2 C16 . 2.122(4) ?
Sn2 O5 . 2.185(3) ?
Sn2 N2 . 2.274(4) ?
Sn2 O2w . 2.307(3) ?
Sn2 O7 . 2.467(3) ?
Sn2 O7 3_677 2.671(3) ?
O1 C9 . 1.281(5) ?
O2 C9 . 1.226(5) ?
O3 C15 . 1.246(5) ?
O4 C15 . 1.246(5) ?
O5 C30 . 1.261(5) ?
O6 C30 . 1.247(5) ?
O7 C24 . 1.272(5) ?
O8 C24 . 1.239(5) ?
O1w H1w1 . 0.8400 ?
O1w H1w2 . 0.8400 ?
O2w H2w1 . 0.8400 ?
O2w H2w2 . 0.8400 ?
N1 C10 . 1.333(5) ?
N1 C14 . 1.340(5) ?
N2 C25 . 1.331(5) ?
N2 C29 . 1.339(5) ?
C1 C2 . 1.498(6) ?
C1 H1A . 0.9900 ?
C1 H1B . 0.9900 ?
C2 C3 . 1.509(6) ?
C2 H2A . 0.9900 ?
C2 H2B . 0.9900 ?
C3 C4 . 1.518(7) ?
C3 H3A . 0.9900 ?
C3 H3B . 0.9900 ?
C4 H4A . 0.9800 ?
C4 H4B . 0.9800 ?
C4 H4C . 0.9800 ?
C5 C6 . 1.532(6) ?
C5 H5A . 0.9900 ?
C5 H5B . 0.9900 ?
C6 C7 . 1.538(6) ?
C6 H6A . 0.9900 ?
C6 H6B . 0.9900 ?
C7 C8 . 1.523(7) ?
C7 H7A . 0.9900 ?
C7 H7B . 0.9900 ?
C8 H8A . 0.9800 ?
C8 H8B . 0.9800 ?
C8 H8C . 0.9800 ?
C9 C10 . 1.511(6) ?
C10 C11 . 1.395(6) ?
C11 C12 . 1.383(6) ?
C11 H11 . 0.9500 ?
C12 C13 . 1.380(6) ?
C12 H12 . 0.9500 ?
C13 C14 . 1.393(6) ?
C13 H13 . 0.9500 ?
C14 C15 . 1.516(6) ?
C16 C17 . 1.529(6) ?
C16 H16A . 0.9900 ?
C16 H16B . 0.9900 ?
C17 C18 . 1.522(6) ?
C17 H17A . 0.9900 ?
C17 H17B . 0.9900 ?
C18 C19 . 1.524(7) ?
C18 H18A . 0.9900 ?
C18 H18B . 0.9900 ?
C19 H19A . 0.9800 ?
C19 H19B . 0.9800 ?
C19 H19C . 0.9800 ?
C20 C21 . 1.519(6) ?
C20 H20A . 0.9900 ?
C20 H20B . 0.9900 ?
C21 C22 . 1.526(6) ?
C21 H21A . 0.9900 ?
C21 H21B . 0.9900 ?
C22 C23 . 1.518(7) ?
C22 H22A . 0.9900 ?
C22 H22B . 0.9900 ?
C23 H23A . 0.9800 ?
C23 H23B . 0.9800 ?
C23 H23C . 0.9800 ?
C24 C25 . 1.530(6) ?
C25 C26 . 1.378(6) ?
C26 C27 . 1.391(6) ?
C26 H26 . 0.9500 ?
C27 C28 . 1.386(7) ?
C27 H27 . 0.9500 ?
C28 C29 . 1.387(6) ?
C28 H28 . 0.9500 ?
C29 C30 . 1.514(6) ?

loop_
_geom_hbond_atom_site_label_D
_geom_hbond_atom_site_label_H
_geom_hbond_atom_site_label_A
_geom_hbond_site_symmetry_A
_geom_hbond_distance_DH
_geom_hbond_distance_HA
_geom_hbond_distance_DA
_geom_hbond_angle_DHA
_geom_hbond_publ_flag
O1w H1w1 O4 3_666 0.84 1.81 2.635(4) 166 yes
O1w H1w2 O6 . 0.84 1.98 2.695(4) 142 yes
O2w H2w1 O8 3_677 0.84 1.83 2.647(4) 165 yes
O2w H2w2 O2 2_566 0.84 1.94 2.719(4) 153 yes

loop_
_geom_torsion_atom_site_label_1
_geom_torsion_atom_site_label_2
_geom_torsion_atom_site_label_3
_geom_torsion_atom_site_label_4
_geom_torsion_site_symmetry_1
_geom_torsion_site_symmetry_2
_geom_torsion_site_symmetry_3
_geom_torsion_site_symmetry_4
_geom_torsion
_geom_torsion_publ_flag
C1 Sn1 O1 C9 . . . . 86.4(3) ?
C5 Sn1 O1 C9 . . . . -101.8(3) ?
N1 Sn1 O1 C9 . . . . -7.7(3) ?
O1w Sn1 O1 C9 . . . . 170.7(3) ?
O3 Sn1 O1 C9 . . . . -7.3(4) ?
O3 Sn1 O1 C9 3_666 . . . 169.1(3) ?
C1 Sn1 O3 C15 . . . . -96.4(3) ?
C5 Sn1 O3 C15 . . . . 97.6(3) ?
O1 Sn1 O3 C15 . . . . 0.6(4) ?
N1 Sn1 O3 C15 . . . . 1.0(3) ?
O1w Sn1 O3 C15 . . . . -176.2(3) ?
O3 Sn1 O3 C15 3_666 . . . -177.8(4) ?
C20 Sn2 O5 C30 . . . . -104.5(3) ?
C16 Sn2 O5 C30 . . . . 82.8(3) ?
N2 Sn2 O5 C30 . . . . -9.2(3) ?
O2w Sn2 O5 C30 . . . . 167.1(3) ?
O7 Sn2 O5 C30 . . . . -12.4(4) ?
O7 Sn2 O5 C30 3_677 . . . 168.1(3) ?
C20 Sn2 O7 C24 . . . . 97.0(3) ?
C16 Sn2 O7 C24 . . . . -97.4(3) ?
O5 Sn2 O7 C24 . . . . 1.6(4) ?
N2 Sn2 O7 C24 . . . . -1.7(3) ?
O2w Sn2 O7 C24 . . . . -177.6(3) ?
O7 Sn2 O7 C24 3_677 . . . -178.6(4) ?
C1 Sn1 N1 C10 . . . . -96.8(3) ?
C5 Sn1 N1 C10 . . . . 91.8(3) ?
O1 Sn1 N1 C10 . . . . -2.1(3) ?
O1w Sn1 N1 C10 . . . . -5.0(4) ?
O3 Sn1 N1 C10 . . . . 178.2(3) ?
O3 Sn1 N1 C10 3_666 . . . 179.7(2) ?
C1 Sn1 N1 C14 . . . . 89.8(3) ?
C5 Sn1 N1 C14 . . . . -81.6(3) ?
O1 Sn1 N1 C14 . . . . -175.5(3) ?
O1w Sn1 N1 C14 . . . . -178.4(3) ?
O3 Sn1 N1 C14 . . . . 4.8(3) ?
O3 Sn1 N1 C14 3_666 . . . 6.3(4) ?
C20 Sn2 N2 C25 . . . . -82.1(4) ?
C16 Sn2 N2 C25 . . . . 87.3(3) ?
O5 Sn2 N2 C25 . . . . -176.0(4) ?
O2w Sn2 N2 C25 . . . . 177.2(3) ?
O7 Sn2 N2 C25 . . . . 1.7(3) ?
O7 Sn2 N2 C25 3_677 . . . 5.6(4) ?
C20 Sn2 N2 C29 . . . . 96.9(3) ?
C16 Sn2 N2 C29 . . . . -93.7(3) ?
O5 Sn2 N2 C29 . . . . 3.1(3) ?
O2w Sn2 N2 C29 . . . . -3.8(4) ?
O7 Sn2 N2 C29 . . . . -179.2(3) ?
O7 Sn2 N2 C29 3_677 . . . -175.4(3) ?
C5 Sn1 C1 C2 . . . . -176.9(6) ?
O1 Sn1 C1 C2 . . . . -31.8(4) ?
N1 Sn1 C1 C2 . . . . 39.9(4) ?
O1w Sn1 C1 C2 . . . . -108.7(4) ?
O3 Sn1 C1 C2 . . . . 107.1(4) ?
O3 Sn1 C1 C2 3_666 . . . 173.4(4) ?
Sn1 C1 C2 C3 . . . . 173.8(3) ?
C1 C2 C3 C4 . . . . -178.3(4) ?
C1 Sn1 C5 C6 . . . . -128.1(7) ?
O1 Sn1 C5 C6 . . . . 86.7(3) ?
N1 Sn1 C5 C6 . . . . 15.1(3) ?
O1w Sn1 C5 C6 . . . . 164.0(3) ?
O3 Sn1 C5 C6 . . . . -52.3(3) ?
O3 Sn1 C5 C6 3_666 . . . -118.4(3) ?
Sn1 C5 C6 C7 . . . . -178.4(3) ?
C5 C6 C7 C8 . . . . -177.4(4) ?
Sn1 O1 C9 O2 . . . . -162.7(3) ?
Sn1 O1 C9 C10 . . . . 15.1(5) ?
C14 N1 C10 C11 . . . . 2.9(6) ?
Sn1 N1 C10 C11 . . . . -170.7(3) ?
C14 N1 C10 C9 . . . . -176.7(4) ?
Sn1 N1 C10 C9 . . . . 9.8(5) ?
O2 C9 C10 N1 . . . . 162.0(4) ?
O1 C9 C10 N1 . . . . -15.9(5) ?
O2 C9 C10 C11 . . . . -17.6(7) ?
O1 C9 C10 C11 . . . . 164.5(4) ?
N1 C10 C11 C12 . . . . -0.9(6) ?
C9 C10 C11 C12 . . . . 178.6(4) ?
C10 C11 C12 C13 . . . . -1.0(6) ?
C11 C12 C13 C14 . . . . 1.1(7) ?
C10 N1 C14 C13 . . . . -2.8(6) ?
Sn1 N1 C14 C13 . . . . 170.4(3) ?
C10 N1 C14 C15 . . . . 177.6(4) ?
Sn1 N1 C14 C15 . . . . -9.1(5) ?
C12 C13 C14 N1 . . . . 0.9(7) ?
C12 C13 C14 C15 . . . . -179.6(4) ?
Sn1 O3 C15 O4 . . . . 174.6(4) ?
Sn1 O3 C15 C14 . . . . -5.7(5) ?
N1 C14 C15 O4 . . . . -170.7(4) ?
C13 C14 C15 O4 . . . . 9.8(7) ?
N1 C14 C15 O3 . . . . 9.5(6) ?
C13 C14 C15 O3 . . . . -170.0(4) ?
C20 Sn2 C16 C17 . . . . -168.9(5) ?
O5 Sn2 C16 C17 . . . . -17.5(3) ?
N2 Sn2 C16 C17 . . . . 54.5(3) ?
O2w Sn2 C16 C17 . . . . -93.6(3) ?
O7 Sn2 C16 C17 . . . . 121.7(3) ?
O7 Sn2 C16 C17 3_677 . . . -172.6(3) ?
Sn2 C16 C17 C18 . . . . -176.4(3) ?
C16 C17 C18 C19 . . . . 175.0(4) ?
C16 Sn2 C20 C21 . . . . -121.9(6) ?
O5 Sn2 C20 C21 . . . . 86.6(3) ?
N2 Sn2 C20 C21 . . . . 14.5(3) ?
O2w Sn2 C20 C21 . . . . 163.2(3) ?
O7 Sn2 C20 C21 . . . . -52.4(3) ?
O7 Sn2 C20 C21 3_677 . . . -118.2(3) ?
Sn2 C20 C21 C22 . . . . 176.5(3) ?
C20 C21 C22 C23 . . . . -174.1(4) ?
Sn2 O7 C24 O8 . . . . -179.4(4) ?
Sn2 O7 C24 C25 . . . . 1.5(5) ?
C29 N2 C25 C26 . . . . 1.2(7) ?
Sn2 N2 C25 C26 . . . . -179.9(3) ?
C29 N2 C25 C24 . . . . 179.3(4) ?
Sn2 N2 C25 C24 . . . . -1.7(5) ?
O8 C24 C25 N2 . . . . -179.2(4) ?
O7 C24 C25 N2 . . . . 0.0(6) ?
O8 C24 C25 C26 . . . . -1.0(7) ?
O7 C24 C25 C26 . . . . 178.2(4) ?
N2 C25 C26 C27 . . . . -1.0(7) ?
C24 C25 C26 C27 . . . . -179.0(4) ?
C25 C26 C27 C28 . . . . 0.7(7) ?
C26 C27 C28 C29 . . . . -0.5(7) ?
C25 N2 C29 C28 . . . . -1.0(6) ?
Sn2 N2 C29 C28 . . . . 180.0(3) ?
C25 N2 C29 C30 . . . . -179.0(4) ?
Sn2 N2 C29 C30 . . . . 2.0(5) ?
C27 C28 C29 N2 . . . . 0.6(7) ?
C27 C28 C29 C30 . . . . 178.4(4) ?
Sn2 O5 C30 O6 . . . . -163.8(3) ?
Sn2 O5 C30 C29 . . . . 13.3(5) ?
N2 C29 C30 O6 . . . . 167.6(4) ?
C28 C29 C30 O6 . . . . -10.3(7) ?
N2 C29 C30 O5 . . . . -9.7(6) ?
C28 C29 C30 O5 . . . . 172.4(4) ?
